data_2218973
loop_
_publ_author_name
'Zhang, Wen-Zhi'
'Xu, Qun'

_publ_section_title
Poly[tris(\m-benzene-1,4-dicarboxylato)bis(dipyrido[3,2-<i>a</i>:2',3'-<i>c</i>]phenazine)trimanganese(II)]
_journal_coeditor_code DN2359
_journal_issue 8
_journal_name_full 'Acta Crystallographica Section E'
_journal_page_first m995
_journal_paper_doi 10.1107/S1600536808019752
_journal_volume 64
_journal_year 2008
_chemical_formula_iupac '[Mn3 (C8 H4 O4)3 (C14 H8 N4)2]'
_chemical_formula_moiety 'C52 H28 Mn3 N8 O12'
_chemical_formula_sum 'C52 H28 Mn3 N8 O12'
_chemical_formula_weight 1121.64
_chemical_name_systematic
;
Poly[tris(\m-benzene-1,4-dicarboxylato)bis(dipyrido[3,2-a:2',3'-\
c]phenazine)trimanganese(II)]
;
_space_group_IT_number 14
_symmetry_cell_setting monoclinic
_symmetry_space_group_name_Hall '-P 2ybc'
_symmetry_space_group_name_H-M 'P 1 21/c 1'
_atom_sites_solution_hydrogens geom
_atom_sites_solution_primary direct
_atom_sites_solution_secondary difmap
_audit_creation_method SHELXL97
_cell_angle_alpha 90.0
_cell_angle_beta 90.04(3)
_cell_angle_gamma 90.0
_cell_formula_units_Z 2
_cell_length_a 13.323(3)
_cell_length_b 10.949(2)
_cell_length_c 16.315(3)
_cell_measurement_reflns_used 14328
_cell_measurement_temperature 293(2)
_cell_measurement_theta_max 27.48
_cell_measurement_theta_min 3.01
_cell_volume 2379.9(8)
_computing_cell_refinement 'PROCESS-AUTO (Rigaku, 1998)'
_computing_data_collection 'PROCESS-AUTO (Rigaku, 1998)'
_computing_data_reduction 'PROCESS-AUTO (Rigaku, 1998)'
_computing_molecular_graphics 'SHELXTL-Plus (Sheldrick, 2008)'
_computing_publication_material 'SHELXL97 (Sheldrick, 2008)'
_computing_structure_refinement 'SHELXL97 (Sheldrick, 2008)'
_computing_structure_solution 'SHELXS97 (Sheldrick, 2008)'
_diffrn_ambient_temperature 293(2)
_diffrn_detector_area_resol_mean 10.0
_diffrn_measured_fraction_theta_full 0.994
_diffrn_measured_fraction_theta_max 0.994
_diffrn_measurement_device_type 'Rigaku R-AXIS RAPID'
_diffrn_measurement_method \w
_diffrn_radiation_monochromator graphite
_diffrn_radiation_source 'rotating anode'
_diffrn_radiation_type MoK\a
_diffrn_radiation_wavelength 0.71073
_diffrn_reflns_av_R_equivalents 0.0732
_diffrn_reflns_av_sigmaI/netI 0.0646
_diffrn_reflns_limit_h_max 17
_diffrn_reflns_limit_h_min -17
_diffrn_reflns_limit_k_max 13
_diffrn_reflns_limit_k_min -14
_diffrn_reflns_limit_l_max 20
_diffrn_reflns_limit_l_min -21
_diffrn_reflns_number 21939
_diffrn_reflns_theta_full 27.48
_diffrn_reflns_theta_max 27.48
_diffrn_reflns_theta_min 3.06
_diffrn_standards_number 0
_exptl_absorpt_coefficient_mu 0.859
_exptl_absorpt_correction_T_max 0.847
_exptl_absorpt_correction_T_min 0.783
_exptl_absorpt_correction_type multi-scan
_exptl_absorpt_process_details '(ABSCOR; Higashi, 1995)'
_exptl_crystal_colour 'pale yellow'
_exptl_crystal_density_diffrn 1.565
_exptl_crystal_density_method 'not measured'
_exptl_crystal_description block
_exptl_crystal_F_000 1134
_exptl_crystal_size_max 0.28
_exptl_crystal_size_mid 0.21
_exptl_crystal_size_min 0.19
_refine_diff_density_max 0.301
_refine_diff_density_min -0.392
_refine_ls_extinction_method none
_refine_ls_goodness_of_fit_ref 1.047
_refine_ls_hydrogen_treatment constr
_refine_ls_matrix_type full
_refine_ls_number_parameters 340
_refine_ls_number_reflns 5424
_refine_ls_number_restraints 0
_refine_ls_restrained_S_all 1.047
_refine_ls_R_factor_all 0.0794
_refine_ls_R_factor_gt 0.0472
_refine_ls_shift/su_max 0.001
_refine_ls_shift/su_mean 0.000
_refine_ls_structure_factor_coef Fsqd
_refine_ls_weighting_details 'calc w = 1/[\s^2^(Fo^2^)+(0.0202P)^2^+2.6391P] where P=(Fo^2^+2Fc^2^)/3'
_refine_ls_weighting_scheme calc
_refine_ls_wR_factor_gt 0.0838
_refine_ls_wR_factor_ref 0.0979
_reflns_number_gt 3840
_reflns_number_total 5424
_reflns_threshold_expression I>2\s(I)
_cod_data_source_file dn2359.cif
_cod_data_source_block I
_cod_original_sg_symbol_H-M 'P 21/c'
_cod_database_code 2218973
_cod_database_fobs_code 2218973

loop_
_symmetry_equiv_pos_as_xyz
'x, y, z'
'-x, y+1/2, -z+1/2'
'-x, -y, -z'
'x, -y-1/2, z-1/2'

loop_
_atom_site_type_symbol
_atom_site_label
_atom_site_fract_x
_atom_site_fract_y
_atom_site_fract_z
_atom_site_U_iso_or_equiv
_atom_site_adp_type
_atom_site_calc_flag
_atom_site_refinement_flags
_atom_site_occupancy
C C1 0.0322(2) 0.6320(3) 0.4463(2) 0.0404(8) Uani d . 1
H H1 0.0486 0.5660 0.4130 0.048 Uiso calc R 1
C C2 -0.0586(3) 0.6896(3) 0.4341(2) 0.0482(9) Uani d . 1
H H2 -0.1025 0.6616 0.3939 0.058 Uiso calc R 1
C C3 -0.0840(3) 0.7882(3) 0.4815(2) 0.0459(9) Uani d . 1
H H3 -0.1446 0.8286 0.4733 0.055 Uiso calc R 1
C C4 -0.0176(2) 0.8268(3) 0.54190(19) 0.0328(7) Uani d . 1
C C5 0.0715(2) 0.7628(3) 0.55150(18) 0.0287(7) Uani d . 1
C C6 0.1417(2) 0.7963(3) 0.61634(18) 0.0289(7) Uani d . 1
C C7 0.2902(3) 0.7568(3) 0.6832(2) 0.0433(8) Uani d . 1
H H7 0.3489 0.7113 0.6878 0.052 Uiso calc R 1
C C8 0.2726(3) 0.8488(3) 0.7401(2) 0.0494(9) Uani d . 1
H H8 0.3187 0.8648 0.7815 0.059 Uiso calc R 1
C C9 0.1856(3) 0.9157(3) 0.7339(2) 0.0465(9) Uani d . 1
H H9 0.1719 0.9771 0.7717 0.056 Uiso calc R 1
C C10 0.1185(2) 0.8913(3) 0.67094(19) 0.0338(7) Uani d . 1
C C11 -0.0389(2) 0.9296(3) 0.5959(2) 0.0361(7) Uani d . 1
C C12 0.0252(2) 0.9581(3) 0.6599(2) 0.0374(8) Uani d . 1
C C13 -0.0781(3) 1.1090(4) 0.6994(3) 0.0612(11) Uani d . 1
H H13 -0.0953 1.1723 0.7348 0.073 Uiso calc R 1
C C14 -0.1422(3) 1.0841(3) 0.6341(3) 0.0570(11) Uani d . 1
H H14 -0.1990 1.1323 0.6267 0.068 Uiso calc R 1
C C15 0.4005(2) 0.7660(3) 0.49542(19) 0.0324(7) Uani d . 1
C C16 0.4529(2) 0.8864(2) 0.4964(2) 0.0335(7) Uani d . 1
C C17 0.5458(3) 0.8984(3) 0.5301(3) 0.0619(12) Uani d . 1
H H17 0.5784 0.8299 0.5508 0.074 Uiso calc R 1
C C18 0.5926(3) 1.0109(3) 0.5339(3) 0.0664(13) Uani d . 1
H H18 0.6559 1.0170 0.5575 0.080 Uiso calc R 1
C C19 0.3513(2) 0.4088(3) 0.63506(18) 0.0311(7) Uani d . 1
C C20 0.3366(2) 0.3233(3) 0.70612(18) 0.0297(7) Uani d . 1
C C21 0.4127(2) 0.2443(3) 0.7294(2) 0.0442(9) Uani d . 1
H H21 0.4735 0.2450 0.7015 0.053 Uiso calc R 1
C C22 0.3987(2) 0.1647(3) 0.7938(2) 0.0388(8) Uani d . 1
H H22 0.4505 0.1130 0.8099 0.047 Uiso calc R 1
C C23 0.3081(2) 0.1615(2) 0.83462(17) 0.0259(6) Uani d . 1
C C24 0.2313(2) 0.2385(3) 0.8108(2) 0.0366(8) Uani d . 1
H H24 0.1696 0.2349 0.8372 0.044 Uiso calc R 1
C C25 0.2460(2) 0.3212(3) 0.74757(19) 0.0368(8) Uani d . 1
H H25 0.1951 0.3751 0.7330 0.044 Uiso calc R 1
C C26 0.2900(2) 0.0716(2) 0.90190(17) 0.0253(6) Uani d . 1
N N1 0.09707(18) 0.6666(2) 0.50352(15) 0.0314(6) Uani d . 1
N N2 0.22697(19) 0.7308(2) 0.62252(16) 0.0331(6) Uani d . 1
N N3 -0.1245(2) 0.9939(3) 0.58228(19) 0.0483(8) Uani d . 1
N N4 0.0048(2) 1.0488(3) 0.7141(2) 0.0531(8) Uani d . 1
O O1 0.43683(17) 0.4150(2) 0.60481(14) 0.0475(6) Uani d . 1
O O2 0.27522(16) 0.46763(19) 0.61136(13) 0.0367(5) Uani d . 1
O O3 0.31820(17) 0.75629(19) 0.45763(15) 0.0401(6) Uani d . 1
O O4 0.43671(16) 0.67877(17) 0.53665(13) 0.0333(5) Uani d . 1
O O5 0.36377(16) 0.01648(19) 0.93248(13) 0.0370(5) Uani d . 1
O O6 0.20305(16) 0.0478(2) 0.92461(13) 0.0395(6) Uani d . 1
Mn Mn1 0.5000 0.5000 0.5000 0.02269(14) Uani d S 1
Mn Mn2 0.25609(3) 0.59443(4) 0.51712(3) 0.02279(11) Uani d . 1

loop_
_atom_site_aniso_label
_atom_site_aniso_U_11
_atom_site_aniso_U_22
_atom_site_aniso_U_33
_atom_site_aniso_U_12
_atom_site_aniso_U_13
_atom_site_aniso_U_23
C1 0.0354(19) 0.047(2) 0.039(2) -0.0036(15) -0.0036(15) -0.0090(15)
C2 0.036(2) 0.064(2) 0.045(2) -0.0035(18) -0.0131(16) -0.0072(18)
C3 0.0327(19) 0.057(2) 0.048(2) 0.0051(17) -0.0031(16) 0.0013(17)
C4 0.0269(16) 0.0366(17) 0.0350(18) 0.0020(14) 0.0016(13) 0.0037(13)
C5 0.0292(16) 0.0252(15) 0.0317(17) 0.0002(12) 0.0033(13) 0.0015(12)
C6 0.0302(16) 0.0241(15) 0.0323(17) 0.0035(12) 0.0018(13) 0.0002(12)
C7 0.039(2) 0.050(2) 0.041(2) 0.0085(16) -0.0090(15) -0.0107(16)
C8 0.047(2) 0.056(2) 0.045(2) 0.0042(18) -0.0160(17) -0.0207(17)
C9 0.051(2) 0.044(2) 0.045(2) 0.0041(17) -0.0037(16) -0.0180(16)
C10 0.0363(18) 0.0304(17) 0.0348(18) 0.0003(14) 0.0012(13) -0.0014(13)
C11 0.0318(17) 0.0314(18) 0.045(2) 0.0060(14) 0.0048(14) 0.0062(14)
C12 0.0397(19) 0.0298(17) 0.043(2) 0.0064(14) 0.0072(15) -0.0030(14)
C13 0.061(3) 0.046(2) 0.077(3) 0.020(2) 0.006(2) -0.014(2)
C14 0.049(2) 0.042(2) 0.079(3) 0.0222(19) 0.009(2) 0.003(2)
C15 0.0368(18) 0.0235(16) 0.0368(18) -0.0017(13) 0.0047(14) -0.0001(13)
C16 0.0309(17) 0.0184(15) 0.051(2) -0.0031(13) -0.0035(14) 0.0056(13)
C17 0.051(2) 0.0238(18) 0.111(4) -0.0033(17) -0.034(2) 0.021(2)
C18 0.049(2) 0.0296(19) 0.121(4) -0.0141(18) -0.042(2) 0.020(2)
C19 0.0385(18) 0.0289(16) 0.0258(16) -0.0024(14) 0.0006(13) 0.0048(12)
C20 0.0344(17) 0.0291(16) 0.0256(16) -0.0025(13) -0.0002(12) 0.0079(12)
C21 0.0293(18) 0.056(2) 0.047(2) 0.0019(16) 0.0076(15) 0.0238(17)
C22 0.0276(17) 0.048(2) 0.041(2) 0.0079(15) 0.0021(14) 0.0201(15)
C23 0.0305(16) 0.0253(15) 0.0220(15) -0.0025(12) -0.0021(12) 0.0036(11)
C24 0.0335(18) 0.0392(18) 0.0371(19) 0.0059(14) 0.0103(14) 0.0148(14)
C25 0.0405(19) 0.0358(18) 0.0342(18) 0.0115(15) 0.0058(14) 0.0110(14)
C26 0.0330(16) 0.0207(14) 0.0223(15) -0.0003(12) -0.0008(12) 0.0001(11)
N1 0.0318(14) 0.0299(14) 0.0324(15) -0.0004(11) -0.0022(11) -0.0025(11)
N2 0.0339(15) 0.0334(14) 0.0320(15) 0.0071(11) -0.0013(11) -0.0065(11)
N3 0.0420(17) 0.0420(17) 0.061(2) 0.0127(14) 0.0055(14) 0.0061(15)
N4 0.054(2) 0.0421(17) 0.064(2) 0.0163(15) 0.0024(16) -0.0168(15)
O1 0.0393(13) 0.0572(16) 0.0462(15) 0.0007(12) 0.0114(11) 0.0291(12)
O2 0.0418(13) 0.0353(12) 0.0329(13) 0.0052(10) 0.0036(10) 0.0149(9)
O3 0.0385(13) 0.0260(11) 0.0560(15) -0.0088(10) -0.0080(11) 0.0055(10)
O4 0.0479(13) 0.0159(10) 0.0361(12) -0.0008(9) 0.0007(10) 0.0003(8)
O5 0.0363(12) 0.0400(13) 0.0349(13) 0.0057(10) -0.0038(10) 0.0153(10)
O6 0.0340(13) 0.0456(13) 0.0391(13) -0.0035(10) 0.0021(10) 0.0213(10)
Mn1 0.0237(3) 0.0192(3) 0.0252(3) -0.0012(2) 0.0033(2) 0.0028(2)
Mn2 0.0281(2) 0.0183(2) 0.0220(2) 0.00027(18) 0.00073(16) -0.00085(17)

loop_
_atom_type_symbol
_atom_type_description
_atom_type_scat_dispersion_real
_atom_type_scat_dispersion_imag
_atom_type_scat_source
C C 0.0033 0.0016 'International Tables Vol C Tables 4.2.6.8 and 6.1.1.4'
H H 0.0000 0.0000 'International Tables Vol C Tables 4.2.6.8 and 6.1.1.4'
Mn Mn 0.3368 0.7283 'International Tables Vol C Tables 4.2.6.8 and 6.1.1.4'
N N 0.0061 0.0033 'International Tables Vol C Tables 4.2.6.8 and 6.1.1.4'
O O 0.0106 0.0060 'International Tables Vol C Tables 4.2.6.8 and 6.1.1.4'

loop_
_geom_angle_atom_site_label_1
_geom_angle_atom_site_label_2
_geom_angle_atom_site_label_3
_geom_angle_site_symmetry_1
_geom_angle_site_symmetry_3
_geom_angle
N1 C1 C2 . . 122.8(3)
N1 C1 H1 . . 118.6
C2 C1 H1 . . 118.6
C3 C2 C1 . . 119.8(3)
C3 C2 H2 . . 120.1
C1 C2 H2 . . 120.1
C2 C3 C4 . . 118.8(3)
C2 C3 H3 . . 120.6
C4 C3 H3 . . 120.6
C5 C4 C3 . . 118.1(3)
C5 C4 C11 . . 119.2(3)
C3 C4 C11 . . 122.6(3)
N1 C5 C4 . . 122.9(3)
N1 C5 C6 . . 116.9(3)
C4 C5 C6 . . 120.2(3)
N2 C6 C10 . . 122.2(3)
N2 C6 C5 . . 117.5(3)
C10 C6 C5 . . 120.3(3)
N2 C7 C8 . . 123.0(3)
N2 C7 H7 . . 118.5
C8 C7 H7 . . 118.5
C9 C8 C7 . . 118.7(3)
C9 C8 H8 . . 120.6
C7 C8 H8 . . 120.6
C8 C9 C10 . . 119.6(3)
C8 C9 H9 . . 120.2
C10 C9 H9 . . 120.2
C9 C10 C6 . . 118.1(3)
C9 C10 C12 . . 123.0(3)
C6 C10 C12 . . 118.9(3)
N3 C11 C12 . . 121.5(3)
N3 C11 C4 . . 117.7(3)
C12 C11 C4 . . 120.7(3)
N4 C12 C11 . . 122.2(3)
N4 C12 C10 . . 117.3(3)
C11 C12 C10 . . 120.4(3)
N4 C13 C14 . . 124.0(4)
N4 C13 H13 . . 118.0
C14 C13 H13 . . 118.0
N3 C14 C13 . . 121.8(3)
N3 C14 H14 . . 119.1
C13 C14 H14 . . 119.1
O3 C15 O4 . . 121.8(3)
O3 C15 C16 . . 119.1(3)
O4 C15 C16 . . 119.0(3)
C17 C16 C18 . 3_676 117.9(3)
C17 C16 C15 . . 121.0(3)
C18 C16 C15 3_676 . 121.0(3)
C16 C17 C18 . . 121.0(3)
C16 C17 H17 . . 119.5
C18 C17 H17 . . 119.5
C16 C18 C17 3_676 . 121.1(3)
C16 C18 H18 3_676 . 119.5
C17 C18 H18 . . 119.5
O1 C19 O2 . . 125.9(3)
O1 C19 C20 . . 117.4(3)
O2 C19 C20 . . 116.7(3)
C25 C20 C21 . . 119.6(3)
C25 C20 C19 . . 120.1(3)
C21 C20 C19 . . 120.3(3)
C22 C21 C20 . . 120.3(3)
C22 C21 H21 . . 119.9
C20 C21 H21 . . 119.9
C21 C22 C23 . . 120.2(3)
C21 C22 H22 . . 119.9
C23 C22 H22 . . 119.9
C22 C23 C24 . . 119.8(3)
C22 C23 C26 . . 120.8(3)
C24 C23 C26 . . 119.3(3)
C23 C24 C25 . . 120.2(3)
C23 C24 H24 . . 119.9
C25 C24 H24 . . 119.9
C20 C25 C24 . . 119.9(3)
C20 C25 H25 . . 120.1
C24 C25 H25 . . 120.1
O6 C26 O5 . . 120.6(3)
O6 C26 C23 . . 120.5(3)
O5 C26 C23 . . 118.8(3)
C1 N1 C5 . . 117.6(3)
C1 N1 Mn2 . . 125.2(2)
C5 N1 Mn2 . . 116.66(19)
C7 N2 C6 . . 118.4(3)
C7 N2 Mn2 . . 125.8(2)
C6 N2 Mn2 . . 115.48(19)
C14 N3 C11 . . 115.7(3)
C13 N4 C12 . . 114.7(3)
C19 O1 Mn1 . . 135.1(2)
C19 O2 Mn2 . . 131.5(2)
C15 O3 Mn2 . . 100.40(19)
C15 O4 Mn1 . . 132.0(2)
C26 O5 Mn1 . 2_646 155.8(2)
C26 O5 Mn2 . 4_566 90.23(17)
Mn1 O5 Mn2 2_646 4_566 100.02(8)
C26 O6 Mn2 . 4_566 92.95(17)
O1 Mn1 O1 3_666 . 180.0
O1 Mn1 O5 3_666 4_565 87.63(9)
O1 Mn1 O5 . 4_565 92.37(9)
O1 Mn1 O5 3_666 2_656 92.37(9)
O1 Mn1 O5 . 2_656 87.63(9)
O5 Mn1 O5 4_565 2_656 180.00(10)
O1 Mn1 O4 3_666 3_666 91.07(9)
O1 Mn1 O4 . 3_666 88.93(9)
O5 Mn1 O4 4_565 3_666 96.31(8)
O5 Mn1 O4 2_656 3_666 83.69(8)
O1 Mn1 O4 3_666 . 88.93(9)
O1 Mn1 O4 . . 91.07(9)
O5 Mn1 O4 4_565 . 83.69(8)
O5 Mn1 O4 2_656 . 96.31(8)
O4 Mn1 O4 3_666 . 180.00(10)
O2 Mn2 O3 . . 145.20(9)
O2 Mn2 N1 . . 114.63(9)
O3 Mn2 N1 . . 91.60(9)
O2 Mn2 O6 . 4_565 94.06(9)
O3 Mn2 O6 . 4_565 112.18(9)
N1 Mn2 O6 . 4_565 83.37(9)
O2 Mn2 N2 . . 84.38(9)
O3 Mn2 N2 . . 82.54(9)
N1 Mn2 N2 . . 71.99(9)
O6 Mn2 N2 4_565 . 151.86(9)
O2 Mn2 O5 . 4_565 90.86(9)
O3 Mn2 O5 . 4_565 85.76(9)
N1 Mn2 O5 . 4_565 134.20(8)
O6 Mn2 O5 4_565 4_565 56.17(7)
N2 Mn2 O5 . 4_565 151.71(8)

loop_
_geom_bond_atom_site_label_1
_geom_bond_atom_site_label_2
_geom_bond_site_symmetry_2
_geom_bond_distance
C1 N1 . 1.328(4)
C1 C2 . 1.379(5)
C1 H1 . 0.9300
C2 C3 . 1.370(5)
C2 H2 . 0.9300
C3 C4 . 1.390(4)
C3 H3 . 0.9300
C4 C5 . 1.387(4)
C4 C11 . 1.457(4)
C5 N1 . 1.356(4)
C5 C6 . 1.458(4)
C6 N2 . 1.347(4)
C6 C10 . 1.404(4)
C7 N2 . 1.331(4)
C7 C8 . 1.390(5)
C7 H7 . 0.9300
C8 C9 . 1.374(5)
C8 H8 . 0.9300
C9 C10 . 1.388(4)
C9 H9 . 0.9300
C10 C12 . 1.454(4)
C11 N3 . 1.358(4)
C11 C12 . 1.385(5)
C12 N4 . 1.357(4)
C13 N4 . 1.309(5)
C13 C14 . 1.392(6)
C13 H13 . 0.9300
C14 N3 . 1.322(5)
C14 H14 . 0.9300
C15 O3 . 1.262(4)
C15 O4 . 1.264(3)
C15 C16 . 1.492(4)
C16 C17 . 1.361(4)
C16 C18 3_676 1.369(4)
C17 C18 . 1.382(5)
C17 H17 . 0.9300
C18 C16 3_676 1.369(4)
C18 H18 . 0.9300
C19 O1 . 1.244(4)
C19 O2 . 1.262(4)
C19 C20 . 1.503(4)
C20 C25 . 1.384(4)
C20 C21 . 1.386(4)
C21 C22 . 1.378(4)
C21 H21 . 0.9300
C22 C23 . 1.379(4)
C22 H22 . 0.9300
C23 C24 . 1.382(4)
C23 C26 . 1.494(4)
C24 C25 . 1.386(4)
C24 H24 . 0.9300
C25 H25 . 0.9300
C26 O6 . 1.245(3)
C26 O5 . 1.256(3)
N1 Mn2 . 2.272(3)
N2 Mn2 . 2.311(2)
O1 Mn1 . 2.121(2)
O2 Mn2 . 2.087(2)
O3 Mn2 . 2.184(2)
O4 Mn1 . 2.214(2)
O5 Mn1 2_646 2.130(2)
O5 Mn2 4_566 2.333(2)
O6 Mn2 4_566 2.281(2)
Mn1 O1 3_666 2.121(2)
Mn1 O5 4_565 2.130(2)
Mn1 O5 2_656 2.130(2)
Mn1 O4 3_666 2.214(2)
Mn2 O6 4_565 2.281(2)
Mn2 O5 4_565 2.333(2)
